data_7244398
loop_
_publ_author_name
'Wojtkiewicz, Kacper'
'Lough, Alan'
'Bender, Timothy P.'

_publ_section_title
;
 Analysis of the solvent effects on the crystal growth of peripherally
 chlorinated boron subphthalocyanines
;
_journal_issue 15
_journal_name_full CrystEngComm
_journal_page_first 2791
_journal_page_last 2807
_journal_paper_doi 10.1039/D1CE01320C
_journal_volume 24
_journal_year 2022
_chemical_formula_moiety 'C30 H11 B Cl6 N6 O'
_chemical_formula_sum 'C30 H11 B Cl6 N6 O'
_chemical_formula_weight 694.96
_chemical_name_systematic PhO-Cl6BsubPc
_space_group_crystal_system monoclinic
_space_group_IT_number 14
_space_group_name_Hall '-P 2ybc'
_space_group_name_H-M_alt 'P 1 21/c 1'
_atom_sites_solution_hydrogens geom
_atom_sites_solution_primary direct
_audit_creation_method SHELXL-2018/3
_audit_update_record
;
2021-05-31 deposited with the CCDC.	2022-02-04 downloaded from the CCDC.
;
_cell_angle_alpha 90
_cell_angle_beta 96.515(3)
_cell_angle_gamma 90
_cell_formula_units_Z 4
_cell_length_a 13.1340(6)
_cell_length_b 14.9016(6)
_cell_length_c 14.5799(7)
_cell_measurement_reflns_used 5798
_cell_measurement_temperature 150(2)
_cell_measurement_theta_max 63.54
_cell_measurement_theta_min 3.39
_cell_volume 2835.1(2)
_computing_cell_refinement APEX3
_computing_data_collection 'APEX3 (Bruker, 2018)'
_computing_data_reduction 'SAINT (Bruker, 2014)'
_computing_molecular_graphics 'PLATON (Spek, 2009)'
_computing_publication_material 'SHELXTL (Sheldrick, 2008)'
_computing_structure_refinement 'SHELXL-2018/3 (Sheldrick, 2015b)'
_computing_structure_solution 'SHELXT 2014/5 (Sheldrick, 2015a)'
_diffrn_ambient_temperature 150(2)
_diffrn_measured_fraction_theta_full 0.987
_diffrn_measured_fraction_theta_max 0.987
_diffrn_measurement_device_type 'Bruker Kappa APEX-DUO PHOTON II'
_diffrn_measurement_method '\f and \w scans'
_diffrn_radiation_type CuK\a
_diffrn_radiation_wavelength 1.54178
_diffrn_reflns_av_R_equivalents 0.1239
_diffrn_reflns_av_unetI/netI 0.1011
_diffrn_reflns_Laue_measured_fraction_full 0.987
_diffrn_reflns_Laue_measured_fraction_max 0.987
_diffrn_reflns_limit_h_max 15
_diffrn_reflns_limit_h_min -15
_diffrn_reflns_limit_k_max 17
_diffrn_reflns_limit_k_min -17
_diffrn_reflns_limit_l_max 16
_diffrn_reflns_limit_l_min -17
_diffrn_reflns_number 37982
_diffrn_reflns_point_group_measured_fraction_full 0.987
_diffrn_reflns_point_group_measured_fraction_max 0.987
_diffrn_reflns_theta_full 65.118
_diffrn_reflns_theta_max 65.118
_diffrn_reflns_theta_min 3.387
_diffrn_source 'Incoatec ImuS with multi-layer optics'
_exptl_absorpt_coefficient_mu 5.859
_exptl_absorpt_correction_T_max 0.7526
_exptl_absorpt_correction_T_min 0.5026
_exptl_absorpt_correction_type multi-scan
_exptl_absorpt_process_details 'SADABS (Krause et al., 2015)'
_exptl_crystal_colour pink
_exptl_crystal_density_diffrn 1.628
_exptl_crystal_description plate
_exptl_crystal_F_000 1392
_exptl_crystal_recrystallization_method 'Re-crystallisation from solvent: dichlorobenzene/pentane'
_exptl_crystal_size_max 0.290
_exptl_crystal_size_mid 0.240
_exptl_crystal_size_min 0.010
_refine_diff_density_max 0.679
_refine_diff_density_min -0.427
_refine_diff_density_rms 0.110
_refine_ls_extinction_coef 0.0035(3)
_refine_ls_extinction_expression Fc^*^=kFc[1+0.001xFc^2^\l^3^/sin(2\q)]^-1/4^
_refine_ls_extinction_method 'SHELXL-2018/3 (Sheldrick 2018)'
_refine_ls_goodness_of_fit_ref 1.042
_refine_ls_hydrogen_treatment constr
_refine_ls_matrix_type full
_refine_ls_number_parameters 398
_refine_ls_number_reflns 4780
_refine_ls_number_restraints 0
_refine_ls_restrained_S_all 1.042
_refine_ls_R_factor_all 0.0806
_refine_ls_R_factor_gt 0.0550
_refine_ls_shift/su_max 0.004
_refine_ls_shift/su_mean 0.000
_refine_ls_structure_factor_coef Fsqd
_refine_ls_weighting_details 'w=1/[\s^2^(Fo^2^)+(0.0595P)^2^+0.8259P] where P=(Fo^2^+2Fc^2^)/3'
_refine_ls_weighting_scheme calc
_refine_ls_wR_factor_gt 0.1289
_refine_ls_wR_factor_ref 0.1437
_reflns_Friedel_coverage 0.000
_reflns_number_gt 3427
_reflns_number_total 4780
_reflns_threshold_expression 'I > 2\s(I)'
_cod_data_source_file d1ce01320c2.cif
_cod_data_source_block d2026
_cod_depositor_comments 'Adding full bibliography for 7244397--7244412.cif.'
_cod_original_sg_symbol_H-M 'P 21/c'
_cod_database_code 7244398
_shelx_shelxl_version_number 2018/3
_shelx_space_group_comment
; 
The symmetry employed for this shelxl refinement is uniquely defined 
by the following loop, which should always be used as a source of 
symmetry information in preference to the above space-group names. 
They are only intended as comments. 
;
_shelx_estimated_absorpt_t_min 0.281
_shelx_estimated_absorpt_t_max 0.944

loop_
_space_group_symop_operation_xyz
'x, y, z'
'-x, y+1/2, -z+1/2'
'-x, -y, -z'
'x, -y-1/2, z-1/2'

loop_
_atom_site_label
_atom_site_type_symbol
_atom_site_fract_x
_atom_site_fract_y
_atom_site_fract_z
_atom_site_U_iso_or_equiv
_atom_site_adp_type
_atom_site_occupancy
_atom_site_site_symmetry_order
_atom_site_calc_flag
_atom_site_refinement_flags_posn
_atom_site_refinement_flags_adp
_atom_site_refinement_flags_occupancy
_atom_site_disorder_assembly
_atom_site_disorder_group
Cl1 Cl 0.94711(8) 0.67457(7) 0.69322(9) 0.0647(4) Uani 1 1 d . . . . .
Cl2 Cl 0.90879(8) 0.46922(7) 0.72852(8) 0.0578(3) Uani 1 1 d . . . . .
Cl3 Cl 0.18456(8) 0.21432(6) 0.56130(7) 0.0542(3) Uani 1 1 d . . . . .
Cl4 Cl -0.01382(8) 0.33443(6) 0.53186(7) 0.0518(3) Uani 1 1 d . . . . .
Cl5 Cl 0.11017(8) 0.99094(7) 0.40898(8) 0.0621(3) Uani 1 1 d . . . . .
Cl6 Cl 0.33589(8) 1.06680(5) 0.43410(7) 0.0472(3) Uani 1 1 d . . . . .
O1 O 0.35899(19) 0.67366(14) 0.85810(15) 0.0377(6) Uani 1 1 d . . . . .
N1 N 0.4865(2) 0.64741(17) 0.74608(18) 0.0322(7) Uani 1 1 d . . . . .
N2 N 0.4650(2) 0.48947(18) 0.72828(19) 0.0349(7) Uani 1 1 d . . . . .
N3 N 0.3213(2) 0.58650(17) 0.72081(19) 0.0318(7) Uani 1 1 d . . . . .
N4 N 0.1874(2) 0.67537(16) 0.64363(19) 0.0326(7) Uani 1 1 d . . . . .
N5 N 0.3469(2) 0.74155(17) 0.70073(19) 0.0316(6) Uani 1 1 d . . . . .
N6 N 0.5167(2) 0.79133(17) 0.68459(19) 0.0341(7) Uani 1 1 d . . . . .
C1 C 0.5510(3) 0.7117(2) 0.7175(2) 0.0349(8) Uani 1 1 d . . . . .
C2 C 0.6494(3) 0.6666(2) 0.7146(2) 0.0379(8) Uani 1 1 d . . . . .
C3 C 0.7455(3) 0.6975(2) 0.6984(3) 0.0417(9) Uani 1 1 d . . . . .
H3A H 0.755933 0.758609 0.683393 0.050 Uiso 1 1 calc R U . . .
C4 C 0.8258(3) 0.6367(3) 0.7049(3) 0.0433(9) Uani 1 1 d . . . . .
C5 C 0.8090(3) 0.5452(3) 0.7204(3) 0.0436(9) Uani 1 1 d . . . . .
C6 C 0.7124(3) 0.5134(2) 0.7304(2) 0.0404(9) Uani 1 1 d . . . . .
H6A H 0.700859 0.450994 0.737831 0.049 Uiso 1 1 calc R U . . .
C7 C 0.6326(3) 0.5741(2) 0.7293(2) 0.0342(8) Uani 1 1 d . . . . .
C8 C 0.5250(3) 0.5626(2) 0.7410(2) 0.0326(8) Uani 1 1 d . . . . .
C9 C 0.3640(3) 0.5038(2) 0.7128(2) 0.0318(8) Uani 1 1 d . . . . .
C10 C 0.2816(3) 0.4487(2) 0.6679(2) 0.0333(8) Uani 1 1 d . . . . .
C11 C 0.2792(3) 0.3589(2) 0.6406(2) 0.0376(8) Uani 1 1 d . . . . .
H11A H 0.338274 0.322059 0.651854 0.045 Uiso 1 1 calc R U . . .
C12 C 0.1886(3) 0.3251(2) 0.5969(2) 0.0380(9) Uani 1 1 d . . . . .
C13 C 0.1015(3) 0.3790(2) 0.5801(2) 0.0376(9) Uani 1 1 d . . . . .
C14 C 0.1050(3) 0.4699(2) 0.6014(2) 0.0361(8) Uani 1 1 d . . . . .
H14A H 0.046960 0.507231 0.585925 0.043 Uiso 1 1 calc R U . . .
C15 C 0.1952(3) 0.5044(2) 0.6457(2) 0.0331(8) Uani 1 1 d . . . . .
C16 C 0.2258(3) 0.5956(2) 0.6734(2) 0.0339(8) Uani 1 1 d . . . . .
C17 C 0.2517(3) 0.7460(2) 0.6522(2) 0.0320(8) Uani 1 1 d . . . . .
C18 C 0.2510(3) 0.82743(19) 0.5976(2) 0.0324(8) Uani 1 1 d . . . . .
C19 C 0.1760(3) 0.8677(2) 0.5362(2) 0.0384(9) Uani 1 1 d . . . . .
H19A H 0.108018 0.844799 0.528170 0.046 Uiso 1 1 calc R U . . .
C20 C 0.2026(3) 0.9420(2) 0.4871(2) 0.0400(9) Uani 1 1 d . . . . .
C21 C 0.3023(3) 0.9755(2) 0.4989(2) 0.0374(8) Uani 1 1 d . . . . .
C22 C 0.3787(3) 0.9369(2) 0.5588(2) 0.0348(8) Uani 1 1 d . . . . .
H22A H 0.446480 0.960061 0.565524 0.042 Uiso 1 1 calc R U . . .
C23 C 0.3524(3) 0.8623(2) 0.6091(2) 0.0318(8) Uani 1 1 d . . . . .
C24 C 0.4142(3) 0.8027(2) 0.6712(2) 0.0323(8) Uani 1 1 d . . . . .
C25 C 0.3796(3) 0.7524(2) 0.9050(2) 0.0377(8) Uani 1 1 d . . . . .
C26 C 0.2989(3) 0.8113(3) 0.9132(3) 0.0486(10) Uani 1 1 d . . . . .
H26A H 0.232020 0.798042 0.884494 0.058 Uiso 1 1 calc R U . . .
C27 C 0.3168(4) 0.8886(3) 0.9632(3) 0.0642(13) Uani 1 1 d . . . . .
H27A H 0.261697 0.928471 0.969732 0.077 Uiso 1 1 calc R U . . .
C28 C 0.4125(5) 0.9091(3) 1.0035(3) 0.0708(15) Uani 1 1 d . . . . .
H28A H 0.423522 0.963453 1.037194 0.085 Uiso 1 1 calc R U . . .
C29 C 0.4936(4) 0.8518(3) 0.9961(3) 0.0615(13) Uani 1 1 d . . . . .
H29A H 0.560272 0.866665 1.024267 0.074 Uiso 1 1 calc R U . . .
C30 C 0.4767(3) 0.7712(3) 0.9463(3) 0.0460(10) Uani 1 1 d . . . . .
H30A H 0.531503 0.730540 0.941323 0.055 Uiso 1 1 calc R U . . .
B1 B 0.3788(3) 0.6653(2) 0.7637(3) 0.0339(9) Uani 1 1 d . . . . .

loop_
_atom_site_aniso_label
_atom_site_aniso_U_11
_atom_site_aniso_U_22
_atom_site_aniso_U_33
_atom_site_aniso_U_23
_atom_site_aniso_U_13
_atom_site_aniso_U_12
Cl1 0.0374(6) 0.0686(7) 0.0900(9) 0.0113(6) 0.0160(5) -0.0060(5)
Cl2 0.0415(6) 0.0611(6) 0.0718(8) 0.0050(5) 0.0116(5) 0.0094(5)
Cl3 0.0685(7) 0.0298(5) 0.0606(7) -0.0109(4) -0.0080(5) 0.0018(4)
Cl4 0.0498(6) 0.0356(5) 0.0661(7) -0.0071(4) -0.0096(5) -0.0084(4)
Cl5 0.0575(7) 0.0549(6) 0.0702(7) 0.0221(5) -0.0090(5) 0.0044(5)
Cl6 0.0609(6) 0.0335(5) 0.0487(6) 0.0096(4) 0.0126(5) 0.0020(4)
O1 0.0499(16) 0.0307(12) 0.0332(14) 0.0004(10) 0.0076(11) -0.0057(11)
N1 0.0336(16) 0.0295(14) 0.0327(16) 0.0020(12) 0.0005(12) -0.0057(12)
N2 0.0359(17) 0.0323(15) 0.0358(17) 0.0058(12) 0.0016(13) -0.0012(13)
N3 0.0311(16) 0.0271(14) 0.0372(17) 0.0009(12) 0.0040(13) -0.0041(12)
N4 0.0318(16) 0.0269(15) 0.0395(17) -0.0004(12) 0.0059(13) -0.0003(12)
N5 0.0348(16) 0.0252(14) 0.0353(16) -0.0029(12) 0.0058(13) -0.0038(12)
N6 0.0390(18) 0.0300(15) 0.0328(16) -0.0017(12) 0.0022(13) -0.0056(13)
C1 0.037(2) 0.0338(19) 0.033(2) -0.0016(15) 0.0008(15) -0.0067(16)
C2 0.036(2) 0.042(2) 0.035(2) -0.0017(15) 0.0011(16) -0.0012(16)
C3 0.042(2) 0.043(2) 0.041(2) 0.0012(16) 0.0067(17) -0.0081(18)
C4 0.032(2) 0.052(2) 0.047(2) -0.0008(18) 0.0073(16) -0.0026(17)
C5 0.038(2) 0.048(2) 0.045(2) 0.0026(17) 0.0056(17) 0.0036(17)
C6 0.042(2) 0.044(2) 0.035(2) 0.0051(16) 0.0039(16) 0.0010(18)
C7 0.0337(19) 0.0337(18) 0.034(2) 0.0034(14) -0.0015(15) -0.0032(15)
C8 0.039(2) 0.0285(17) 0.0296(19) 0.0043(14) 0.0008(15) -0.0023(15)
C9 0.036(2) 0.0261(17) 0.0332(19) 0.0040(14) 0.0038(15) -0.0011(14)
C10 0.038(2) 0.0262(17) 0.036(2) 0.0048(14) 0.0046(15) -0.0019(15)
C11 0.040(2) 0.0301(18) 0.042(2) 0.0014(15) 0.0016(16) 0.0014(16)
C12 0.050(2) 0.0249(17) 0.039(2) -0.0019(14) 0.0048(17) 0.0005(16)
C13 0.042(2) 0.0305(18) 0.039(2) -0.0002(15) 0.0001(16) -0.0059(16)
C14 0.038(2) 0.0316(18) 0.039(2) 0.0011(15) 0.0049(16) -0.0020(16)
C15 0.038(2) 0.0275(17) 0.0341(19) 0.0025(14) 0.0063(15) -0.0038(15)
C16 0.0319(19) 0.0317(18) 0.039(2) -0.0040(15) 0.0057(15) -0.0012(15)
C17 0.0331(19) 0.0303(17) 0.0330(19) -0.0032(14) 0.0052(15) -0.0041(15)
C18 0.038(2) 0.0240(16) 0.034(2) -0.0040(14) 0.0016(15) -0.0019(14)
C19 0.043(2) 0.0283(18) 0.043(2) -0.0029(16) 0.0019(17) 0.0013(16)
C20 0.048(2) 0.0312(18) 0.040(2) -0.0006(15) 0.0001(17) 0.0072(17)
C21 0.052(2) 0.0271(17) 0.035(2) -0.0020(15) 0.0110(17) 0.0022(16)
C22 0.043(2) 0.0291(17) 0.034(2) -0.0031(14) 0.0091(16) -0.0015(15)
C23 0.043(2) 0.0238(16) 0.0294(19) -0.0005(13) 0.0060(15) -0.0015(15)
C24 0.039(2) 0.0270(16) 0.0305(19) -0.0050(14) 0.0027(15) -0.0059(15)
C25 0.051(2) 0.0333(18) 0.0290(19) 0.0025(15) 0.0077(16) -0.0050(17)
C26 0.059(3) 0.046(2) 0.042(2) 0.0051(18) 0.0135(19) 0.004(2)
C27 0.100(4) 0.045(2) 0.053(3) -0.002(2) 0.032(3) 0.006(3)
C28 0.128(5) 0.046(3) 0.042(3) -0.010(2) 0.030(3) -0.013(3)
C29 0.085(4) 0.062(3) 0.035(2) 0.002(2) -0.002(2) -0.032(3)
C30 0.053(3) 0.048(2) 0.036(2) 0.0074(17) 0.0038(18) -0.0061(19)
B1 0.038(2) 0.0269(19) 0.035(2) 0.0002(16) -0.0011(18) -0.0025(17)

loop_
_atom_type_symbol
_atom_type_description
_atom_type_scat_dispersion_real
_atom_type_scat_dispersion_imag
_atom_type_scat_source
C C 0.0181 0.0091 'International Tables Vol C Tables 4.2.6.8 and 6.1.1.4'
H H 0.0000 0.0000 'International Tables Vol C Tables 4.2.6.8 and 6.1.1.4'
N N 0.0311 0.0180 'International Tables Vol C Tables 4.2.6.8 and 6.1.1.4'
O O 0.0492 0.0322 'International Tables Vol C Tables 4.2.6.8 and 6.1.1.4'
Cl Cl 0.3639 0.7018 'International Tables Vol C Tables 4.2.6.8 and 6.1.1.4'
B B 0.0090 0.0039 'International Tables Vol C Tables 4.2.6.8 and 6.1.1.4'

loop_
_geom_angle_atom_site_label_1
_geom_angle_atom_site_label_2
_geom_angle_atom_site_label_3
_geom_angle
_geom_angle_site_symmetry_1
_geom_angle_site_symmetry_3
_geom_angle_publ_flag
C25 O1 B1 120.4(3) . . ?
C8 N1 C1 112.5(3) . . ?
C8 N1 B1 122.6(3) . . ?
C1 N1 B1 123.9(3) . . ?
C9 N2 C8 116.6(3) . . ?
C9 N3 C16 114.1(3) . . ?
C9 N3 B1 123.5(3) . . ?
C16 N3 B1 121.7(3) . . ?
C16 N4 C17 116.9(3) . . ?
C17 N5 C24 113.0(3) . . ?
C17 N5 B1 122.2(3) . . ?
C24 N5 B1 123.6(3) . . ?
C1 N6 C24 117.0(3) . . ?
N6 C1 N1 122.1(3) . . ?
N6 C1 C2 131.3(3) . . ?
N1 C1 C2 105.4(3) . . ?
C3 C2 C7 120.5(3) . . ?
C3 C2 C1 132.6(3) . . ?
C7 C2 C1 106.9(3) . . ?
C4 C3 C2 118.2(3) . . ?
C4 C3 H3A 120.9 . . ?
C2 C3 H3A 120.9 . . ?
C3 C4 C5 120.9(3) . . ?
C3 C4 Cl1 119.1(3) . . ?
C5 C4 Cl1 120.0(3) . . ?
C6 C5 C4 121.0(3) . . ?
C6 C5 Cl2 117.9(3) . . ?
C4 C5 Cl2 121.1(3) . . ?
C5 C6 C7 118.6(3) . . ?
C5 C6 H6A 120.7 . . ?
C7 C6 H6A 120.7 . . ?
C6 C7 C2 120.5(3) . . ?
C6 C7 C8 131.8(3) . . ?
C2 C7 C8 107.6(3) . . ?
N2 C8 N1 122.8(3) . . ?
N2 C8 C7 129.9(3) . . ?
N1 C8 C7 105.6(3) . . ?
N2 C9 N3 122.7(3) . . ?
N2 C9 C10 131.3(3) . . ?
N3 C9 C10 104.8(3) . . ?
C11 C10 C15 120.4(3) . . ?
C11 C10 C9 131.4(3) . . ?
C15 C10 C9 108.0(3) . . ?
C12 C11 C10 118.2(3) . . ?
C12 C11 H11A 120.9 . . ?
C10 C11 H11A 120.9 . . ?
C11 C12 C13 121.1(3) . . ?
C11 C12 Cl3 118.8(3) . . ?
C13 C12 Cl3 120.0(3) . . ?
C14 C13 C12 121.1(3) . . ?
C14 C13 Cl4 118.1(3) . . ?
C12 C13 Cl4 120.8(3) . . ?
C15 C14 C13 118.2(3) . . ?
C15 C14 H14A 120.9 . . ?
C13 C14 H14A 120.9 . . ?
C14 C15 C10 120.7(3) . . ?
C14 C15 C16 132.1(3) . . ?
C10 C15 C16 107.1(3) . . ?
N4 C16 N3 122.6(3) . . ?
N4 C16 C15 130.7(3) . . ?
N3 C16 C15 104.8(3) . . ?
N4 C17 N5 122.5(3) . . ?
N4 C17 C18 129.6(3) . . ?
N5 C17 C18 105.8(3) . . ?
C19 C18 C23 120.3(3) . . ?
C19 C18 C17 132.4(3) . . ?
C23 C18 C17 107.0(3) . . ?
C20 C19 C18 118.4(3) . . ?
C20 C19 H19A 120.8 . . ?
C18 C19 H19A 120.8 . . ?
C19 C20 C21 120.8(3) . . ?
C19 C20 Cl5 118.5(3) . . ?
C21 C20 Cl5 120.7(3) . . ?
C22 C21 C20 122.3(3) . . ?
C22 C21 Cl6 117.3(3) . . ?
C20 C21 Cl6 120.3(3) . . ?
C21 C22 C23 117.4(3) . . ?
C21 C22 H22A 121.3 . . ?
C23 C22 H22A 121.3 . . ?
C22 C23 C18 120.8(3) . . ?
C22 C23 C24 131.4(3) . . ?
C18 C23 C24 107.5(3) . . ?
N6 C24 N5 122.7(3) . . ?
N6 C24 C23 130.2(3) . . ?
N5 C24 C23 105.5(3) . . ?
O1 C25 C30 121.0(3) . . ?
O1 C25 C26 118.3(3) . . ?
C30 C25 C26 120.7(4) . . ?
C27 C26 C25 119.4(4) . . ?
C27 C26 H26A 120.3 . . ?
C25 C26 H26A 120.3 . . ?
C28 C27 C26 120.9(5) . . ?
C28 C27 H27A 119.5 . . ?
C26 C27 H27A 119.5 . . ?
C27 C28 C29 120.7(4) . . ?
C27 C28 H28A 119.6 . . ?
C29 C28 H28A 119.6 . . ?
C28 C29 C30 119.4(4) . . ?
C28 C29 H29A 120.3 . . ?
C30 C29 H29A 120.3 . . ?
C25 C30 C29 118.9(4) . . ?
C25 C30 H30A 120.5 . . ?
C29 C30 H30A 120.5 . . ?
O1 B1 N1 117.4(3) . . ?
O1 B1 N5 117.1(3) . . ?
N1 B1 N5 103.7(3) . . ?
O1 B1 N3 109.3(3) . . ?
N1 B1 N3 103.5(3) . . ?
N5 B1 N3 104.3(3) . . ?

loop_
_geom_bond_atom_site_label_1
_geom_bond_atom_site_label_2
_geom_bond_distance
_geom_bond_site_symmetry_2
_geom_bond_publ_flag
Cl1 C4 1.716(4) . ?
Cl2 C5 1.725(4) . ?
Cl3 C12 1.730(3) . ?
Cl4 C13 1.729(4) . ?
Cl5 C20 1.729(4) . ?
Cl6 C21 1.741(3) . ?
O1 C25 1.369(4) . ?
O1 B1 1.435(5) . ?
N1 C8 1.366(4) . ?
N1 C1 1.374(4) . ?
N1 B1 1.490(5) . ?
N2 C9 1.338(4) . ?
N2 C8 1.345(4) . ?
N3 C9 1.364(4) . ?
N3 C16 1.368(4) . ?
N3 B1 1.494(5) . ?
N4 C16 1.344(4) . ?
N4 C17 1.346(4) . ?
N5 C17 1.367(4) . ?
N5 C24 1.372(4) . ?
N5 B1 1.491(5) . ?
N6 C1 1.339(4) . ?
N6 C24 1.348(4) . ?
C1 C2 1.460(5) . ?
C2 C3 1.389(5) . ?
C2 C7 1.416(5) . ?
C3 C4 1.385(5) . ?
C3 H3A 0.9500 . ?
C4 C5 1.404(5) . ?
C5 C6 1.378(5) . ?
C6 C7 1.384(5) . ?
C6 H6A 0.9500 . ?
C7 C8 1.452(5) . ?
C9 C10 1.454(5) . ?
C10 C11 1.396(5) . ?
C10 C15 1.414(5) . ?
C11 C12 1.380(5) . ?
C11 H11A 0.9500 . ?
C12 C13 1.396(5) . ?
C13 C14 1.388(5) . ?
C14 C15 1.383(5) . ?
C14 H14A 0.9500 . ?
C15 C16 1.460(4) . ?
C17 C18 1.451(5) . ?
C18 C19 1.389(5) . ?
C18 C23 1.422(5) . ?
C19 C20 1.386(5) . ?
C19 H19A 0.9500 . ?
C20 C21 1.393(5) . ?
C21 C22 1.379(5) . ?
C22 C23 1.396(5) . ?
C22 H22A 0.9500 . ?
C23 C24 1.450(5) . ?
C25 C30 1.377(5) . ?
C25 C26 1.392(5) . ?
C26 C27 1.368(6) . ?
C26 H26A 0.9500 . ?
C27 C28 1.360(7) . ?
C27 H27A 0.9500 . ?
C28 C29 1.379(7) . ?
C28 H28A 0.9500 . ?
C29 C30 1.408(6) . ?
C29 H29A 0.9500 . ?
C30 H30A 0.9500 . ?

loop_
_geom_torsion_atom_site_label_1
_geom_torsion_atom_site_label_2
_geom_torsion_atom_site_label_3
_geom_torsion_atom_site_label_4
_geom_torsion
_geom_torsion_site_symmetry_1
_geom_torsion_site_symmetry_2
_geom_torsion_site_symmetry_3
_geom_torsion_site_symmetry_4
_geom_torsion_publ_flag
C24 N6 C1 N1 -6.9(5) . . . . ?
C24 N6 C1 C2 159.1(3) . . . . ?
C8 N1 C1 N6 154.9(3) . . . . ?
B1 N1 C1 N6 -14.3(5) . . . . ?
C8 N1 C1 C2 -14.3(4) . . . . ?
B1 N1 C1 C2 176.6(3) . . . . ?
N6 C1 C2 C3 18.4(6) . . . . ?
N1 C1 C2 C3 -173.9(4) . . . . ?
N6 C1 C2 C7 -159.6(3) . . . . ?
N1 C1 C2 C7 8.2(4) . . . . ?
C7 C2 C3 C4 -5.3(5) . . . . ?
C1 C2 C3 C4 177.0(4) . . . . ?
C2 C3 C4 C5 4.7(6) . . . . ?
C2 C3 C4 Cl1 -175.5(3) . . . . ?
C3 C4 C5 C6 -0.5(6) . . . . ?
Cl1 C4 C5 C6 179.7(3) . . . . ?
C3 C4 C5 Cl2 -180.0(3) . . . . ?
Cl1 C4 C5 Cl2 0.2(5) . . . . ?
C4 C5 C6 C7 -3.1(5) . . . . ?
Cl2 C5 C6 C7 176.4(3) . . . . ?
C5 C6 C7 C2 2.4(5) . . . . ?
C5 C6 C7 C8 -177.6(4) . . . . ?
C3 C2 C7 C6 1.8(5) . . . . ?
C1 C2 C7 C6 -180.0(3) . . . . ?
C3 C2 C7 C8 -178.1(3) . . . . ?
C1 C2 C7 C8 0.1(4) . . . . ?
C9 N2 C8 N1 5.6(5) . . . . ?
C9 N2 C8 C7 -157.5(3) . . . . ?
C1 N1 C8 N2 -152.2(3) . . . . ?
B1 N1 C8 N2 17.0(5) . . . . ?
C1 N1 C8 C7 14.3(4) . . . . ?
B1 N1 C8 C7 -176.4(3) . . . . ?
C6 C7 C8 N2 -23.0(6) . . . . ?
C2 C7 C8 N2 156.9(3) . . . . ?
C6 C7 C8 N1 171.7(4) . . . . ?
C2 C7 C8 N1 -8.4(4) . . . . ?
C8 N2 C9 N3 -8.2(5) . . . . ?
C8 N2 C9 C10 157.0(3) . . . . ?
C16 N3 C9 N2 158.6(3) . . . . ?
B1 N3 C9 N2 -11.6(5) . . . . ?
C16 N3 C9 C10 -10.0(4) . . . . ?
B1 N3 C9 C10 179.9(3) . . . . ?
N2 C9 C10 C11 12.0(6) . . . . ?
N3 C9 C10 C11 179.1(4) . . . . ?
N2 C9 C10 C15 -163.0(3) . . . . ?
N3 C9 C10 C15 4.1(4) . . . . ?
C15 C10 C11 C12 -4.0(5) . . . . ?
C9 C10 C11 C12 -178.5(3) . . . . ?
C10 C11 C12 C13 0.1(5) . . . . ?
C10 C11 C12 Cl3 179.2(3) . . . . ?
C11 C12 C13 C14 4.3(6) . . . . ?
Cl3 C12 C13 C14 -174.9(3) . . . . ?
C11 C12 C13 Cl4 -175.9(3) . . . . ?
Cl3 C12 C13 Cl4 5.0(4) . . . . ?
C12 C13 C14 C15 -4.5(5) . . . . ?
Cl4 C13 C14 C15 175.7(3) . . . . ?
C13 C14 C15 C10 0.5(5) . . . . ?
C13 C14 C15 C16 176.6(4) . . . . ?
C11 C10 C15 C14 3.8(5) . . . . ?
C9 C10 C15 C14 179.5(3) . . . . ?
C11 C10 C15 C16 -173.2(3) . . . . ?
C9 C10 C15 C16 2.5(4) . . . . ?
C17 N4 C16 N3 8.0(5) . . . . ?
C17 N4 C16 C15 -154.0(3) . . . . ?
C9 N3 C16 N4 -154.5(3) . . . . ?
B1 N3 C16 N4 15.8(5) . . . . ?
C9 N3 C16 C15 11.5(4) . . . . ?
B1 N3 C16 C15 -178.2(3) . . . . ?
C14 C15 C16 N4 -20.2(6) . . . . ?
C10 C15 C16 N4 156.3(3) . . . . ?
C14 C15 C16 N3 175.4(3) . . . . ?
C10 C15 C16 N3 -8.1(4) . . . . ?
C16 N4 C17 N5 -9.5(5) . . . . ?
C16 N4 C17 C18 152.1(3) . . . . ?
C24 N5 C17 N4 154.4(3) . . . . ?
B1 N5 C17 N4 -12.9(5) . . . . ?
C24 N5 C17 C18 -11.0(4) . . . . ?
B1 N5 C17 C18 -178.3(3) . . . . ?
N4 C17 C18 C19 16.9(6) . . . . ?
N5 C17 C18 C19 -179.1(4) . . . . ?
N4 C17 C18 C23 -157.3(3) . . . . ?
N5 C17 C18 C23 6.7(3) . . . . ?
C23 C18 C19 C20 0.0(5) . . . . ?
C17 C18 C19 C20 -173.5(3) . . . . ?
C18 C19 C20 C21 0.1(5) . . . . ?
C18 C19 C20 Cl5 178.7(3) . . . . ?
C19 C20 C21 C22 0.3(5) . . . . ?
Cl5 C20 C21 C22 -178.3(3) . . . . ?
C19 C20 C21 Cl6 178.0(3) . . . . ?
Cl5 C20 C21 Cl6 -0.6(4) . . . . ?
C20 C21 C22 C23 -0.7(5) . . . . ?
Cl6 C21 C22 C23 -178.5(2) . . . . ?
C21 C22 C23 C18 0.8(5) . . . . ?
C21 C22 C23 C24 174.6(3) . . . . ?
C19 C18 C23 C22 -0.5(5) . . . . ?
C17 C18 C23 C22 174.5(3) . . . . ?
C19 C18 C23 C24 -175.6(3) . . . . ?
C17 C18 C23 C24 -0.5(4) . . . . ?
C1 N6 C24 N5 8.5(5) . . . . ?
C1 N6 C24 C23 -154.9(3) . . . . ?
C17 N5 C24 N6 -156.3(3) . . . . ?
B1 N5 C24 N6 10.8(5) . . . . ?
C17 N5 C24 C23 10.7(4) . . . . ?
B1 N5 C24 C23 177.8(3) . . . . ?
C22 C23 C24 N6 -14.6(6) . . . . ?
C18 C23 C24 N6 159.8(3) . . . . ?
C22 C23 C24 N5 179.9(3) . . . . ?
C18 C23 C24 N5 -5.8(3) . . . . ?
B1 O1 C25 C30 -83.6(4) . . . . ?
B1 O1 C25 C26 99.1(4) . . . . ?
O1 C25 C26 C27 177.2(3) . . . . ?
C30 C25 C26 C27 -0.1(5) . . . . ?
C25 C26 C27 C28 1.0(6) . . . . ?
C26 C27 C28 C29 -0.8(7) . . . . ?
C27 C28 C29 C30 -0.2(6) . . . . ?
O1 C25 C30 C29 -178.1(3) . . . . ?
C26 C25 C30 C29 -0.9(5) . . . . ?
C28 C29 C30 C25 1.0(6) . . . . ?
C25 O1 B1 N1 80.1(4) . . . . ?
C25 O1 B1 N5 -44.2(5) . . . . ?
C25 O1 B1 N3 -162.5(3) . . . . ?
C8 N1 B1 O1 89.5(4) . . . . ?
C1 N1 B1 O1 -102.4(4) . . . . ?
C8 N1 B1 N5 -139.7(3) . . . . ?
C1 N1 B1 N5 28.4(4) . . . . ?
C8 N1 B1 N3 -31.0(4) . . . . ?
C1 N1 B1 N3 137.1(3) . . . . ?
C17 N5 B1 O1 -89.6(4) . . . . ?
C24 N5 B1 O1 104.4(4) . . . . ?
C17 N5 B1 N1 139.4(3) . . . . ?
C24 N5 B1 N1 -26.6(4) . . . . ?
C17 N5 B1 N3 31.3(4) . . . . ?
C24 N5 B1 N3 -134.6(3) . . . . ?
C9 N3 B1 O1 -97.3(4) . . . . ?
C16 N3 B1 O1 93.3(4) . . . . ?
C9 N3 B1 N1 28.6(4) . . . . ?
C16 N3 B1 N1 -140.9(3) . . . . ?
C9 N3 B1 N5 136.8(3) . . . . ?
C16 N3 B1 N5 -32.7(4) . . . . ?
